data_2216906
loop_
_publ_author_name
'Lin Li'
'Zhi-Guo Wang'
'Yu-Zhou Wang'

_publ_section_title
;13b,13c-Di-2-pyridyl-5,7,12,13b,13c,14-hexahydro-6<i>H</i>,13<i>H</i>-5a,6a,12a,13a-tetraazabenz[5,6]azuleno[2,1,8-<i>ija</i>]benz[<i>f</i>]azulene-6,13-dione
 methanol hemisolvate
;
_journal_coeditor_code BI2258
_journal_issue 1
_journal_name_full 'Acta Crystallographica Section E'
_journal_page_first o140
_journal_page_last o140
_journal_paper_doi 10.1107/S1600536807063295
_journal_volume 64
_journal_year 2008
_chemical_formula_iupac 'C30 H24 N6 O2, 0.5C H4 O'
_chemical_formula_moiety 'C30 H24 N6 O2, 0.5(C H4 O)'
_chemical_formula_sum 'C30.5 H26 N6 O2.5'
_chemical_formula_weight 516.57
_chemical_name_systematic
;13b,13c-Di-2-pyridyl-5,7,12,13b,13c,14-hexahydro-6<i>H</i>,13<i>H</i>-
5a,6a,12a,13a-tetraazabenz[5,6]azuleno[2,1,8-<i>ija</i>]benz[<i>f</i>]azulene-
6,13-dione
 methanol hemisolvate
;
_space_group_IT_number 14
_symmetry_cell_setting monoclinic
_symmetry_space_group_name_Hall '-P 2ybc'
_symmetry_space_group_name_H-M 'P 1 21/c 1'
_atom_sites_solution_hydrogens geom
_atom_sites_solution_primary direct
_atom_sites_solution_secondary difmap
_cell_angle_alpha 90
_cell_angle_beta 113.4050(10)
_cell_angle_gamma 90
_cell_formula_units_Z 8
_cell_length_a 15.0063(10)
_cell_length_b 20.5919(13)
_cell_length_c 18.0864(12)
_cell_measurement_reflns_used 9377
_cell_measurement_temperature 292(2)
_cell_measurement_theta_max 24.54
_cell_measurement_theta_min 2.31
_cell_volume 5129.0(6)
_computing_cell_refinement 'SAINT (Bruker, 2001)'
_computing_data_collection 'SMART (Bruker, 2001)'
_computing_data_reduction 'SAINT (Bruker, 2001)'
_computing_molecular_graphics 'PLATON (Spek, 2003)'
_computing_publication_material 'PLATON (Spek, 2003)'
_computing_structure_refinement 'SHELXL97 (Sheldrick, 1997)'
_computing_structure_solution 'SHELXS97 (Sheldrick, 1997)'
_diffrn_ambient_temperature 292(2)
_diffrn_measured_fraction_theta_full 0.994
_diffrn_measured_fraction_theta_max 0.994
_diffrn_measurement_device_type 'Bruker SMART 4K CCD'
_diffrn_measurement_method '\f and \w scans'
_diffrn_radiation_monochromator graphite
_diffrn_radiation_source 'fine-focus sealed tube'
_diffrn_radiation_type MoK\a
_diffrn_radiation_wavelength 0.71073
_diffrn_reflns_av_R_equivalents 0.0372
_diffrn_reflns_av_sigmaI/netI 0.0249
_diffrn_reflns_limit_h_max 17
_diffrn_reflns_limit_h_min -17
_diffrn_reflns_limit_k_max 24
_diffrn_reflns_limit_k_min -24
_diffrn_reflns_limit_l_max 21
_diffrn_reflns_limit_l_min -21
_diffrn_reflns_number 68334
_diffrn_reflns_theta_full 25.00
_diffrn_reflns_theta_max 25.00
_diffrn_reflns_theta_min 1.48
_diffrn_standards_number 0
_exptl_absorpt_coefficient_mu 0.088
_exptl_absorpt_correction_type none
_exptl_crystal_colour colourless
_exptl_crystal_density_diffrn 1.338
_exptl_crystal_density_method 'not measured'
_exptl_crystal_description block
_exptl_crystal_F_000 2168
_exptl_crystal_size_max 0.30
_exptl_crystal_size_mid 0.30
_exptl_crystal_size_min 0.20
_refine_diff_density_max 0.684
_refine_diff_density_min -0.564
_refine_ls_extinction_method none
_refine_ls_goodness_of_fit_ref 1.079
_refine_ls_hydrogen_treatment constr
_refine_ls_matrix_type full
_refine_ls_number_parameters 734
_refine_ls_number_reflns 8988
_refine_ls_number_restraints 0
_refine_ls_restrained_S_all 1.079
_refine_ls_R_factor_all 0.0881
_refine_ls_R_factor_gt 0.0736
_refine_ls_shift/su_max 0.000
_refine_ls_shift/su_mean 0.000
_refine_ls_structure_factor_coef Fsqd
_refine_ls_weighting_details 'calc w=1/[\s^2^(Fo^2^)+(0.0999P)^2^+4.5477P] where P=(Fo^2^+2Fc^2^)/3'
_refine_ls_weighting_scheme calc
_refine_ls_wR_factor_gt 0.1942
_refine_ls_wR_factor_ref 0.2077
_reflns_number_gt 7325
_reflns_number_total 8988
_reflns_threshold_expression I>2\s(I)
_cod_data_source_file bi2258.cif
_cod_data_source_block I
_cod_original_sg_symbol_H-M 'P 21/c'
_cod_original_formula_sum 'C30.50 H26 N6 O2.50'
_cod_database_code 2216906
_cod_database_fobs_code 2216906

loop_
_symmetry_equiv_pos_as_xyz
'x, y, z'
'-x, y+1/2, -z+1/2'
'-x, -y, -z'
'x, -y-1/2, z-1/2'

loop_
_atom_site_type_symbol
_atom_site_label
_atom_site_fract_x
_atom_site_fract_y
_atom_site_fract_z
_atom_site_U_iso_or_equiv
_atom_site_adp_type
_atom_site_calc_flag
_atom_site_refinement_flags
_atom_site_occupancy
_atom_site_disorder_assembly
_atom_site_disorder_group
O O1 0.35883(16) 0.31312(11) 0.35693(14) 0.0567(6) Uani d . 1 . .
O O2 0.07810(17) 0.35765(11) 0.48148(13) 0.0545(6) Uani d . 1 . .
O O3 0.39873(17) 0.60364(10) -0.02765(13) 0.0543(6) Uani d . 1 . .
O O4 0.19640(17) 0.56407(12) 0.16797(17) 0.0685(7) Uani d . 1 . .
N N1 0.20302(17) 0.35391(11) 0.29519(14) 0.0407(5) Uani d . 1 . .
N N2 0.09710(19) 0.37701(11) 0.36331(14) 0.0445(6) Uani d . 1 . .
N N3 0.22538(17) 0.25952(11) 0.35859(14) 0.0392(5) Uani d . 1 . .
N N4 0.09295(18) 0.27518(11) 0.40090(14) 0.0425(6) Uani d . 1 . .
N N5 0.0373(2) 0.35266(15) 0.14809(18) 0.0683(8) Uani d . 1 . .
N N6 0.0988(2) 0.20264(13) 0.21698(16) 0.0559(7) Uani d . 1 . .
N N7 0.41144(16) 0.52050(10) 0.06155(13) 0.0367(5) Uani d . 1 . .
N N8 0.30693(16) 0.50807(11) 0.13356(14) 0.0386(5) Uani d . 1 . .
N N9 0.42379(18) 0.62206(11) 0.10440(14) 0.0428(6) Uani d . 1 C .
N N10 0.35400(18) 0.60006(12) 0.20074(15) 0.0469(6) Uani d . 1 C .
N N11 0.45044(18) 0.43855(11) 0.24979(14) 0.0436(6) Uani d . 1 . .
N N12 0.6039(2) 0.60347(15) 0.22005(18) 0.0622(8) Uani d . 1 . .
C C1 0.1993(2) 0.47681(13) 0.39507(18) 0.0459(7) Uani d . 1 . .
C C2 0.2288(3) 0.51885(16) 0.4606(2) 0.0591(9) Uani d . 1 . .
H H2A 0.1878 0.5273 0.4868 0.071 Uiso calc R 1 . .
C C3 0.3195(3) 0.54821(18) 0.4871(2) 0.0719(11) Uani d . 1 . .
H H3A 0.3386 0.5767 0.5305 0.086 Uiso calc R 1 . .
C C4 0.3810(3) 0.53545(19) 0.4495(3) 0.0751(11) Uani d . 1 . .
H H4A 0.4414 0.5555 0.4668 0.090 Uiso calc R 1 . .
C C5 0.3524(3) 0.49261(17) 0.3858(2) 0.0619(9) Uani d . 1 . .
H H5A 0.3947 0.4833 0.3611 0.074 Uiso calc R 1 . .
C C6 0.2621(2) 0.46312(14) 0.35764(18) 0.0467(7) Uani d . 1 . .
C C7 0.2320(2) 0.41998(14) 0.28440(18) 0.0456(7) Uani d . 1 . .
H H7A 0.1781 0.4405 0.2411 0.055 Uiso calc R 1 . .
H H7B 0.2856 0.4172 0.2674 0.055 Uiso calc R 1 . .
C C8 0.0980(2) 0.44777(14) 0.36560(19) 0.0490(7) Uani d . 1 . .
H H8A 0.0670 0.4622 0.4006 0.059 Uiso calc R 1 . .
H H8B 0.0601 0.4641 0.3119 0.059 Uiso calc R 1 . .
C C9 0.2722(2) 0.30936(14) 0.34003(16) 0.0402(6) Uani d . 1 . .
C C10 0.0892(2) 0.33885(14) 0.42135(17) 0.0416(6) Uani d . 1 . .
C C11 0.1102(2) 0.34124(13) 0.29936(16) 0.0388(6) Uani d . 1 . .
C C12 0.0234(2) 0.35063(13) 0.21877(18) 0.0439(7) Uani d . 1 . .
C C13 -0.0634(2) 0.35483(15) 0.2217(2) 0.0498(7) Uani d . 1 . .
H H13A -0.0701 0.3538 0.2706 0.060 Uiso calc R 1 . .
C C14 -0.1411(3) 0.3606(2) 0.1518(3) 0.0805(12) Uani d . 1 . .
H H14A -0.2022 0.3632 0.1533 0.097 Uiso calc R 1 . .
C C15 -0.1345(3) 0.36297(19) 0.0794(3) 0.0781(13) Uani d . 1 . .
H H15A -0.1900 0.3670 0.0321 0.094 Uiso calc R 1 . .
C C16 -0.0452(3) 0.35929(18) 0.0773(2) 0.0694(11) Uani d . 1 . .
H H16A -0.0392 0.3612 0.0281 0.083 Uiso calc R 1 . .
C C17 0.1225(2) 0.26936(13) 0.33361(16) 0.0382(6) Uani d . 1 . .
C C18 0.0639(2) 0.21802(13) 0.27268(17) 0.0431(7) Uani d . 1 . .
C C19 -0.0185(2) 0.19128(17) 0.2750(2) 0.0594(9) Uani d . 1 . .
H H19A -0.0409 0.2033 0.3141 0.071 Uiso calc R 1 . .
C C20 -0.0675(3) 0.1451(2) 0.2162(3) 0.0824(13) Uani d . 1 . .
H H20A -0.1234 0.1253 0.2156 0.099 Uiso calc R 1 . .
C C21 -0.0318(3) 0.12943(19) 0.1588(3) 0.0781(13) Uani d . 1 . .
H H21A -0.0631 0.0987 0.1193 0.094 Uiso calc R 1 . .
C C22 0.0484(3) 0.15912(17) 0.1608(2) 0.0681(10) Uani d . 1 . .
H H22A 0.0705 0.1490 0.1209 0.082 Uiso calc R 1 . .
C C23 0.1178(2) 0.22462(15) 0.46324(19) 0.0509(8) Uani d . 1 . .
H H23A 0.1013 0.1827 0.4368 0.061 Uiso calc R 1 . .
H H23B 0.0777 0.2308 0.4935 0.061 Uiso calc R 1 . .
C C24 0.2763(2) 0.20382(14) 0.40696(18) 0.0458(7) Uani d . 1 . .
H H24A 0.3369 0.1975 0.4006 0.055 Uiso calc R 1 . .
H H24B 0.2370 0.1652 0.3870 0.055 Uiso calc R 1 . .
C C25 0.2223(2) 0.22286(14) 0.52156(18) 0.0484(7) Uani d . 1 . .
C C26 0.2459(3) 0.22988(16) 0.6038(2) 0.0607(9) Uani d . 1 . .
H H26A 0.1968 0.2373 0.6219 0.073 Uiso calc R 1 . .
C C27 0.3410(3) 0.22604(18) 0.6590(2) 0.0715(11) Uani d . 1 . .
H H27A 0.3555 0.2304 0.7137 0.086 Uiso calc R 1 . .
C C28 0.4138(3) 0.21574(18) 0.6329(2) 0.0690(11) Uani d . 1 . .
H H28A 0.4779 0.2133 0.6700 0.083 Uiso calc R 1 . .
C C29 0.3925(3) 0.20886(16) 0.5515(2) 0.0583(9) Uani d . 1 . .
H H29A 0.4426 0.2022 0.5344 0.070 Uiso calc R 1 . .
C C30 0.2977(2) 0.21183(13) 0.49543(18) 0.0457(7) Uani d . 1 . .
C C31 0.2024(2) 0.46144(13) 0.00128(17) 0.0417(7) Uani d . 1 . .
C C32 0.1017(2) 0.46010(15) -0.0412(2) 0.0533(8) Uani d . 1 . .
H H32A 0.0616 0.4563 -0.0133 0.064 Uiso calc R 1 . .
C C33 0.0610(3) 0.46441(16) -0.1245(2) 0.0631(10) Uani d . 1 . .
H H33A -0.0060 0.4626 -0.1522 0.076 Uiso calc R 1 . .
C C34 0.1189(3) 0.47125(17) -0.1659(2) 0.0621(9) Uani d . 1 . .
H H34A 0.0914 0.4740 -0.2218 0.075 Uiso calc R 1 . .
C C35 0.2192(3) 0.47408(14) -0.12473(18) 0.0519(8) Uani d . 1 . .
H H35A 0.2582 0.4795 -0.1534 0.062 Uiso calc R 1 . .
C C36 0.2618(2) 0.46896(13) -0.04157(17) 0.0419(7) Uani d . 1 . .
C C37 0.3715(2) 0.46951(13) 0.00118(17) 0.0406(6) Uani d . 1 . .
H H37A 0.3923 0.4278 0.0272 0.049 Uiso calc R 1 . .
H H37B 0.3989 0.4742 -0.0389 0.049 Uiso calc R 1 . .
C C38 0.2450(2) 0.45412(14) 0.09123(17) 0.0436(7) Uani d . 1 . .
H H38A 0.1925 0.4500 0.1094 0.052 Uiso calc R 1 . .
H H38B 0.2826 0.4143 0.1053 0.052 Uiso calc R 1 . .
C C39 0.4092(2) 0.58470(13) 0.03871(17) 0.0387(6) Uani d . 1 . .
C C40 0.2763(2) 0.55784(14) 0.16627(18) 0.0446(7) Uani d . 1 . .
C C41 0.40525(19) 0.51493(13) 0.13935(16) 0.0356(6) Uani d . 1 . .
C C42 0.47331(19) 0.46232(12) 0.19148(16) 0.0352(6) Uani d . 1 . .
C C43 0.5554(2) 0.44407(15) 0.18015(18) 0.0480(7) Uani d . 1 . .
H H43A 0.5680 0.4607 0.1375 0.058 Uiso calc R 1 . .
C C44 0.6183(2) 0.40048(17) 0.2335(2) 0.0569(8) Uani d . 1 . .
H H44A 0.6747 0.3877 0.2278 0.068 Uiso calc R 1 . .
C C45 0.5969(2) 0.37631(15) 0.29470(19) 0.0534(8) Uani d . 1 . .
H H45A 0.6386 0.3473 0.3318 0.064 Uiso calc R 1 . .
C C46 0.5128(2) 0.39569(15) 0.30031(18) 0.0506(8) Uani d . 1 . .
H H46A 0.4978 0.3783 0.3414 0.061 Uiso calc R 1 . .
C C47 0.43119(19) 0.58581(12) 0.17507(16) 0.0368(6) Uani d . 1 . .
C C48 0.5309(2) 0.59353(13) 0.24317(18) 0.0432(7) Uani d . 1 . .
C C49 0.5433(3) 0.58788(17) 0.3217(2) 0.0641(10) Uani d . 1 . .
H H49A 0.4907 0.5801 0.3354 0.077 Uiso calc R 1 . .
C C50 0.6374(4) 0.5941(2) 0.3814(2) 0.0857(14) Uani d . 1 . .
H H50A 0.6485 0.5909 0.4357 0.103 Uiso calc R 1 . .
C C51 0.7112(3) 0.6047(2) 0.3587(3) 0.0900(15) Uani d . 1 . .
H H51A 0.7742 0.6093 0.3972 0.108 Uiso calc R 1 . .
C C52 0.6927(3) 0.6086(2) 0.2786(3) 0.0837(13) Uani d . 1 . .
H H52A 0.7448 0.6153 0.2640 0.100 Uiso calc R 1 . .
C C53 0.3372(3) 0.66679(18) 0.2196(3) 0.0716(11) Uani d . 1 . .
H H53A 0.3009 0.6635 0.2535 0.086 Uiso calc R 1 A 1
H H53B 0.4005 0.6839 0.2536 0.086 Uiso calc R 1 A 1
C C54 0.4285(3) 0.69218(14) 0.1041(2) 0.0551(8) Uani d . 1 . .
H H54A 0.4363 0.7071 0.0561 0.066 Uiso calc R 1 B 1
H H54B 0.4836 0.7073 0.1509 0.066 Uiso calc R 1 B 1
C C55 0.2959(10) 0.7108(7) 0.1688(15) 0.044(4) Uani d PG 0.35(4) C 1
C C56 0.2138(12) 0.7415(6) 0.170(2) 0.080(6) Uani d PG 0.35(4) C 1
H H56A 0.1945 0.7341 0.2117 0.096 Uiso calc PR 0.35(4) C 1
C C57 0.1606(8) 0.7833(6) 0.107(3) 0.093(8) Uani d PG 0.35(4) C 1
H H57A 0.1056 0.8038 0.1078 0.111 Uiso calc PR 0.35(4) C 1
C C58 0.1894(11) 0.7943(7) 0.0442(19) 0.081(9) Uani d PG 0.35(4) C 1
H H58A 0.1538 0.8223 0.0025 0.098 Uiso calc PR 0.35(4) C 1
C C59 0.2715(16) 0.7636(8) 0.0434(12) 0.063(6) Uani d PG 0.35(4) C 1
H H59A 0.2908 0.7710 0.0012 0.075 Uiso calc PR 0.35(4) C 1
C C60 0.3248(12) 0.7219(9) 0.1057(11) 0.049(5) Uani d PG 0.35(4) C 1
C C55' 0.2892(6) 0.7118(4) 0.1367(10) 0.055(3) Uani d PG 0.65(4) C 2
C C56' 0.2005(6) 0.7420(4) 0.1204(15) 0.087(5) Uani d PG 0.65(4) C 2
H H56B 0.1668 0.7339 0.1528 0.104 Uiso calc PR 0.65(4) C 2
C C57' 0.1622(5) 0.7843(4) 0.0555(15) 0.102(7) Uani d PG 0.65(4) C 2
H H57B 0.1029 0.8045 0.0445 0.122 Uiso calc PR 0.65(4) C 2
C C58' 0.2126(11) 0.7965(4) 0.0070(11) 0.104(5) Uani d PG 0.65(4) C 2
H H58B 0.1870 0.8248 -0.0365 0.125 Uiso calc PR 0.65(4) C 2
C C59' 0.3013(11) 0.7663(5) 0.0233(8) 0.084(3) Uani d PG 0.65(4) C 2
H H59B 0.3350 0.7745 -0.0092 0.100 Uiso calc PR 0.65(4) C 2
C C60' 0.3396(6) 0.7240(5) 0.0882(7) 0.052(2) Uani d PG 0.65(4) C 2
O O5 -0.0697(6) 0.4504(5) 0.4616(6) 0.258(4) Uani d . 1 . .
H H5 -0.0262 0.4241 0.4682 0.387 Uiso d R 1 . .
C C61 -0.1370(6) 0.4555(6) 0.3734(6) 0.212(5) Uani d . 1 . .
H H61A -0.2031 0.4517 0.3679 0.318 Uiso calc R 1 . .
H H61B -0.1227 0.4213 0.3438 0.318 Uiso calc R 1 . .
H H61C -0.1279 0.4968 0.3527 0.318 Uiso calc R 1 . .

loop_
_atom_site_aniso_label
_atom_site_aniso_U_11
_atom_site_aniso_U_22
_atom_site_aniso_U_33
_atom_site_aniso_U_12
_atom_site_aniso_U_13
_atom_site_aniso_U_23
O1 0.0433(13) 0.0615(14) 0.0635(14) -0.0031(10) 0.0194(11) 0.0080(11)
O2 0.0630(14) 0.0619(14) 0.0436(12) 0.0062(11) 0.0264(11) -0.0034(10)
O3 0.0763(15) 0.0461(12) 0.0429(12) 0.0023(10) 0.0260(11) 0.0108(10)
O4 0.0515(14) 0.0611(15) 0.105(2) -0.0080(11) 0.0435(14) -0.0164(14)
N1 0.0454(13) 0.0360(12) 0.0385(13) -0.0021(10) 0.0144(11) 0.0030(10)
N2 0.0605(16) 0.0339(12) 0.0416(13) 0.0004(11) 0.0230(12) -0.0023(10)
N3 0.0423(13) 0.0357(12) 0.0378(12) 0.0014(10) 0.0140(10) 0.0041(10)
N4 0.0514(14) 0.0398(13) 0.0399(13) 0.0016(11) 0.0218(11) 0.0047(10)
N5 0.087(2) 0.0580(18) 0.0514(17) 0.0009(15) 0.0179(16) 0.0024(14)
N6 0.0739(19) 0.0483(15) 0.0435(15) 0.0020(13) 0.0210(14) -0.0044(12)
N7 0.0405(12) 0.0330(11) 0.0322(12) 0.0002(9) 0.0097(10) 0.0026(9)
N8 0.0357(12) 0.0348(12) 0.0433(13) -0.0040(9) 0.0135(10) -0.0010(10)
N9 0.0537(14) 0.0300(12) 0.0423(13) -0.0022(10) 0.0164(11) 0.0037(10)
N10 0.0496(14) 0.0411(13) 0.0553(15) -0.0076(11) 0.0264(12) -0.0116(11)
N11 0.0489(14) 0.0401(13) 0.0392(13) -0.0025(11) 0.0146(11) 0.0071(11)
N12 0.0423(15) 0.0643(18) 0.0726(19) -0.0092(13) 0.0149(14) -0.0130(15)
C1 0.0575(18) 0.0294(14) 0.0404(16) 0.0046(12) 0.0085(14) 0.0043(12)
C2 0.073(2) 0.0465(18) 0.0454(18) 0.0114(16) 0.0101(16) -0.0056(14)
C3 0.075(3) 0.057(2) 0.058(2) -0.0013(19) -0.001(2) -0.0200(17)
C4 0.065(2) 0.063(2) 0.083(3) -0.0108(19) 0.013(2) -0.018(2)
C5 0.059(2) 0.0515(19) 0.072(2) -0.0100(16) 0.0225(18) -0.0065(17)
C6 0.0570(18) 0.0340(15) 0.0443(16) -0.0008(13) 0.0152(14) 0.0050(12)
C7 0.0538(17) 0.0419(15) 0.0413(16) -0.0046(13) 0.0191(14) 0.0066(13)
C8 0.0604(19) 0.0369(15) 0.0481(17) 0.0089(13) 0.0196(15) -0.0010(13)
C9 0.0455(17) 0.0406(15) 0.0349(15) -0.0006(12) 0.0163(13) -0.0001(12)
C10 0.0410(15) 0.0448(16) 0.0371(15) 0.0021(12) 0.0135(12) -0.0022(13)
C11 0.0452(15) 0.0348(14) 0.0353(14) -0.0004(12) 0.0147(12) -0.0011(11)
C12 0.0532(18) 0.0300(14) 0.0423(16) 0.0023(12) 0.0125(14) 0.0001(12)
C13 0.0404(17) 0.0543(18) 0.0531(18) 0.0045(13) 0.0171(15) -0.0012(14)
C14 0.050(2) 0.066(2) 0.111(4) 0.0054(18) 0.018(2) -0.006(2)
C15 0.069(3) 0.055(2) 0.071(3) 0.0021(18) -0.013(2) -0.0084(19)
C16 0.097(3) 0.057(2) 0.0376(18) 0.001(2) 0.0095(19) -0.0014(15)
C17 0.0431(15) 0.0342(14) 0.0366(14) -0.0007(11) 0.0153(12) 0.0014(11)
C18 0.0454(16) 0.0349(14) 0.0417(16) 0.0003(12) 0.0095(13) 0.0045(12)
C19 0.0473(18) 0.059(2) 0.068(2) -0.0096(15) 0.0185(16) 0.0004(17)
C20 0.052(2) 0.065(2) 0.104(3) -0.0199(18) 0.004(2) 0.013(2)
C21 0.088(3) 0.049(2) 0.061(2) -0.003(2) -0.009(2) -0.0051(18)
C22 0.097(3) 0.0494(19) 0.0464(19) 0.006(2) 0.0160(19) -0.0099(16)
C23 0.065(2) 0.0446(17) 0.0488(18) 0.0008(14) 0.0285(16) 0.0108(14)
C24 0.0520(17) 0.0369(15) 0.0465(17) 0.0068(13) 0.0175(14) 0.0041(13)
C25 0.068(2) 0.0330(14) 0.0429(17) 0.0021(14) 0.0203(15) 0.0084(12)
C26 0.094(3) 0.0449(18) 0.0457(19) 0.0077(17) 0.0307(19) 0.0088(14)
C27 0.109(3) 0.053(2) 0.0367(18) 0.009(2) 0.013(2) 0.0074(15)
C28 0.079(3) 0.054(2) 0.049(2) 0.0058(18) -0.0007(19) 0.0093(16)
C29 0.060(2) 0.0464(18) 0.057(2) 0.0100(15) 0.0111(17) 0.0105(15)
C30 0.0580(19) 0.0316(14) 0.0410(16) 0.0053(13) 0.0128(14) 0.0059(12)
C31 0.0425(15) 0.0289(13) 0.0448(16) -0.0042(11) 0.0081(13) -0.0024(12)
C32 0.0455(17) 0.0415(16) 0.063(2) -0.0067(13) 0.0107(15) -0.0044(14)
C33 0.0502(19) 0.0500(19) 0.062(2) 0.0000(15) -0.0062(17) -0.0052(16)
C34 0.066(2) 0.056(2) 0.0421(18) 0.0001(17) -0.0025(17) -0.0024(15)
C35 0.065(2) 0.0390(16) 0.0425(17) -0.0024(14) 0.0113(15) -0.0031(13)
C36 0.0479(16) 0.0279(13) 0.0406(16) -0.0001(11) 0.0078(13) -0.0012(11)
C37 0.0467(16) 0.0342(14) 0.0390(15) 0.0028(12) 0.0148(13) 0.0000(11)
C38 0.0432(16) 0.0380(15) 0.0468(16) -0.0082(12) 0.0151(13) 0.0014(12)
C39 0.0383(15) 0.0376(14) 0.0392(16) 0.0033(11) 0.0142(12) 0.0079(12)
C40 0.0399(16) 0.0428(16) 0.0517(17) -0.0038(12) 0.0187(14) -0.0024(13)
C41 0.0358(14) 0.0333(13) 0.0345(14) -0.0035(11) 0.0105(11) 0.0018(11)
C42 0.0379(14) 0.0303(13) 0.0330(14) -0.0017(11) 0.0094(11) 0.0006(11)
C43 0.0475(17) 0.0503(17) 0.0453(17) 0.0058(14) 0.0176(14) 0.0098(14)
C44 0.0470(18) 0.060(2) 0.056(2) 0.0154(15) 0.0132(15) 0.0068(16)
C45 0.0540(19) 0.0443(17) 0.0456(18) 0.0077(14) 0.0026(15) 0.0093(14)
C46 0.061(2) 0.0446(17) 0.0381(16) -0.0054(14) 0.0115(14) 0.0094(13)
C47 0.0370(14) 0.0319(13) 0.0378(14) -0.0006(11) 0.0109(12) 0.0016(11)
C48 0.0457(16) 0.0310(14) 0.0438(16) -0.0021(12) 0.0080(13) 0.0001(12)
C49 0.076(2) 0.056(2) 0.0451(19) -0.0144(17) 0.0075(17) 0.0062(15)
C50 0.101(4) 0.063(2) 0.053(2) -0.009(2) -0.012(2) 0.0104(18)
C51 0.064(3) 0.064(3) 0.093(4) -0.005(2) -0.020(3) -0.010(2)
C52 0.041(2) 0.085(3) 0.104(4) -0.0090(19) 0.007(2) -0.024(3)
C53 0.067(2) 0.053(2) 0.112(3) -0.0120(18) 0.053(2) -0.030(2)
C54 0.073(2) 0.0297(15) 0.0549(19) -0.0029(15) 0.0171(17) 0.0048(13)
C55 0.037(6) 0.033(5) 0.048(10) -0.002(4) 0.002(6) -0.020(6)
C56 0.055(7) 0.049(7) 0.122(17) 0.000(5) 0.022(10) -0.022(9)
C57 0.050(7) 0.059(8) 0.15(2) 0.022(6) 0.024(10) 0.017(11)
C58 0.051(8) 0.044(8) 0.104(19) 0.012(6) -0.017(10) 0.014(9)
C59 0.062(10) 0.029(6) 0.057(9) 0.008(6) -0.019(6) 0.005(5)
C60 0.052(9) 0.031(7) 0.051(9) 0.015(7) 0.007(7) -0.006(6)
C55' 0.049(4) 0.040(4) 0.059(8) 0.003(3) 0.003(4) -0.021(4)
C56' 0.048(4) 0.056(4) 0.142(13) 0.003(3) 0.023(5) -0.028(6)
C57' 0.054(5) 0.060(6) 0.153(17) 0.011(4) 0.002(7) -0.004(6)
C58' 0.087(7) 0.054(4) 0.118(9) 0.003(4) -0.017(7) 0.013(5)
C59' 0.093(7) 0.043(4) 0.080(6) -0.007(5) -0.002(5) 0.002(4)
C60' 0.058(4) 0.029(3) 0.052(5) -0.007(3) 0.003(3) -0.007(3)
O5 0.199(7) 0.350(11) 0.249(9) 0.050(7) 0.115(7) -0.061(8)
C61 0.123(6) 0.364(16) 0.150(7) 0.087(8) 0.056(6) 0.070(9)

loop_
_atom_type_symbol
_atom_type_description
_atom_type_scat_dispersion_real
_atom_type_scat_dispersion_imag
_atom_type_scat_source
C C 0.0033 0.0016 'International Tables Vol C Tables 4.2.6.8 and 6.1.1.4'
H H 0.0000 0.0000 'International Tables Vol C Tables 4.2.6.8 and 6.1.1.4'
N N 0.0061 0.0033 'International Tables Vol C Tables 4.2.6.8 and 6.1.1.4'
O O 0.0106 0.0060 'International Tables Vol C Tables 4.2.6.8 and 6.1.1.4'

loop_
_geom_angle_atom_site_label_1
_geom_angle_atom_site_label_2
_geom_angle_atom_site_label_3
_geom_angle
C9 N1 C11 111.4(2)
C9 N1 C7 120.1(2)
C11 N1 C7 121.1(2)
C10 N2 C11 113.9(2)
C10 N2 C8 124.1(2)
C11 N2 C8 121.9(2)
C9 N3 C17 114.3(2)
C9 N3 C24 122.8(2)
C17 N3 C24 122.6(2)
C10 N4 C17 111.3(2)
C10 N4 C23 119.7(2)
C17 N4 C23 121.0(2)
C12 N5 C16 116.9(3)
C22 N6 C18 117.0(3)
C39 N7 C41 111.2(2)
C39 N7 C37 120.7(2)
C41 N7 C37 120.2(2)
C40 N8 C41 114.1(2)
C40 N8 C38 123.5(2)
C41 N8 C38 122.2(2)
C39 N9 C54 123.6(2)
C39 N9 C47 114.2(2)
C54 N9 C47 122.2(2)
C40 N10 C47 111.6(2)
C40 N10 C53 120.1(3)
C47 N10 C53 120.2(2)
C42 N11 C46 116.9(3)
C48 N12 C52 116.6(4)
C6 C1 C2 119.6(3)
C6 C1 C8 121.8(3)
C2 C1 C8 118.7(3)
C3 C2 C1 120.1(4)
C3 C2 H2A 119.9
C1 C2 H2A 119.9
C4 C3 C2 120.4(3)
C4 C3 H3A 119.8
C2 C3 H3A 119.8
C3 C4 C5 119.3(4)
C3 C4 H4A 120.3
C5 C4 H4A 120.3
C4 C5 C6 121.6(4)
C4 C5 H5A 119.2
C6 C5 H5A 119.2
C5 C6 C1 119.1(3)
C5 C6 C7 119.3(3)
C1 C6 C7 121.5(3)
N1 C7 C6 115.6(2)
N1 C7 H7A 108.4
C6 C7 H7A 108.4
N1 C7 H7B 108.4
C6 C7 H7B 108.4
H7A C7 H7B 107.5
N2 C8 C1 113.6(2)
N2 C8 H8A 108.8
C1 C8 H8A 108.8
N2 C8 H8B 108.8
C1 C8 H8B 108.8
H8A C8 H8B 107.7
O1 C9 N3 126.4(3)
O1 C9 N1 125.9(3)
N3 C9 N1 107.7(2)
O2 C10 N2 126.1(3)
O2 C10 N4 125.2(3)
N2 C10 N4 108.7(2)
N1 C11 N2 112.8(2)
N1 C11 C12 113.5(2)
N2 C11 C12 111.2(2)
N1 C11 C17 102.9(2)
N2 C11 C17 101.2(2)
C12 C11 C17 114.3(2)
C13 C12 N5 123.2(3)
C13 C12 C11 116.5(3)
N5 C12 C11 120.2(3)
C12 C13 C14 117.9(4)
C12 C13 H13A 121.0
C14 C13 H13A 121.0
C13 C14 C15 123.0(4)
C13 C14 H14A 118.5
C15 C14 H14A 118.5
C14 C15 C16 118.5(4)
C14 C15 H15A 120.7
C16 C15 H15A 120.7
C15 C16 N5 120.4(4)
C15 C16 H16A 119.8
N5 C16 H16A 119.8
N3 C17 N4 113.2(2)
N3 C17 C18 111.5(2)
N4 C17 C18 112.4(2)
N3 C17 C11 101.4(2)
N4 C17 C11 102.9(2)
C18 C17 C11 114.8(2)
N6 C18 C19 123.6(3)
N6 C18 C17 114.8(3)
C19 C18 C17 121.6(3)
C18 C19 C20 117.2(4)
C18 C19 H19A 121.4
C20 C19 H19A 121.4
C21 C20 C19 119.2(4)
C21 C20 H20A 120.4
C19 C20 H20A 120.4
C22 C21 C20 119.0(4)
C22 C21 H21A 120.5
C20 C21 H21A 120.5
C21 C22 N6 123.9(4)
C21 C22 H22A 118.1
N6 C22 H22A 118.1
N4 C23 C25 115.6(2)
N4 C23 H23A 108.4
C25 C23 H23A 108.4
N4 C23 H23B 108.4
C25 C23 H23B 108.4
H23A C23 H23B 107.5
N3 C24 C30 112.9(2)
N3 C24 H24A 109.0
C30 C24 H24A 109.0
N3 C24 H24B 109.0
C30 C24 H24B 109.0
H24A C24 H24B 107.8
C26 C25 C30 118.5(3)
C26 C25 C23 120.0(3)
C30 C25 C23 121.5(3)
C27 C26 C25 121.2(4)
C27 C26 H26A 119.4
C25 C26 H26A 119.4
C28 C27 C26 119.8(3)
C28 C27 H27A 120.1
C26 C27 H27A 120.1
C27 C28 C29 120.3(4)
C27 C28 H28A 119.8
C29 C28 H28A 119.8
C30 C29 C28 120.7(4)
C30 C29 H29A 119.6
C28 C29 H29A 119.6
C29 C30 C25 119.4(3)
C29 C30 C24 119.8(3)
C25 C30 C24 120.8(3)
C32 C31 C36 118.9(3)
C32 C31 C38 119.8(3)
C36 C31 C38 121.3(3)
C33 C32 C31 120.7(3)
C33 C32 H32A 119.7
C31 C32 H32A 119.7
C34 C33 C32 120.2(3)
C34 C33 H33A 119.9
C32 C33 H33A 119.9
C33 C34 C35 120.1(3)
C33 C34 H34A 120.0
C35 C34 H34A 120.0
C36 C35 C34 120.9(3)
C36 C35 H35A 119.6
C34 C35 H35A 119.6
C35 C36 C31 119.2(3)
C35 C36 C37 119.5(3)
C31 C36 C37 121.2(2)
N7 C37 C36 115.3(2)
N7 C37 H37A 108.5
C36 C37 H37A 108.5
N7 C37 H37B 108.5
C36 C37 H37B 108.5
H37A C37 H37B 107.5
N8 C38 C31 113.7(2)
N8 C38 H38A 108.8
C31 C38 H38A 108.8
N8 C38 H38B 108.8
C31 C38 H38B 108.8
H38A C38 H38B 107.7
O3 C39 N9 126.6(3)
O3 C39 N7 125.6(3)
N9 C39 N7 107.7(2)
O4 C40 N8 126.8(3)
O4 C40 N10 125.6(3)
N8 C40 N10 107.5(2)
N8 C41 N7 113.2(2)
N8 C41 C42 112.8(2)
N7 C41 C42 111.7(2)
N8 C41 C47 101.5(2)
N7 C41 C47 102.9(2)
C42 C41 C47 114.0(2)
N11 C42 C43 123.1(3)
N11 C42 C41 115.5(2)
C43 C42 C41 121.2(2)
C42 C43 C44 118.5(3)
C42 C43 H43A 120.8
C44 C43 H43A 120.8
C45 C44 C43 119.3(3)
C45 C44 H44A 120.4
C43 C44 H44A 120.4
C44 C45 C46 118.5(3)
C44 C45 H45A 120.8
C46 C45 H45A 120.8
N11 C46 C45 123.7(3)
N11 C46 H46A 118.1
C45 C46 H46A 118.1
N10 C47 N9 113.0(2)
N10 C47 C48 112.1(2)
N9 C47 C48 111.5(2)
N10 C47 C41 102.8(2)
N9 C47 C41 101.3(2)
C48 C47 C41 115.5(2)
N12 C48 C49 123.4(3)
N12 C48 C47 115.3(3)
C49 C48 C47 121.2(3)
C48 C49 C50 118.3(4)
C48 C49 H49A 120.8
C50 C49 H49A 120.8
C51 C50 C49 118.7(4)
C51 C50 H50A 120.7
C49 C50 H50A 120.7
C50 C51 C52 119.3(4)
C50 C51 H51A 120.4
C52 C51 H51A 120.4
N12 C52 C51 123.7(4)
N12 C52 H52A 118.1
C51 C52 H52A 118.1
C55 C53 N10 125.7(10)
N10 C53 C55' 111.5(5)
C55 C53 H53A 105.9
N10 C53 H53A 105.9
C55' C53 H53A 117.2
C55 C53 H53B 105.9
N10 C53 H53B 105.9
C55' C53 H53B 109.4
H53A C53 H53B 106.2
C60' C54 N9 114.9(5)
N9 C54 C60 108.4(8)
C60' C54 H54A 96.4
N9 C54 H54A 110.0
C60 C54 H54A 110.0
C60' C54 H54B 116.0
N9 C54 H54B 110.0
C60 C54 H54B 110.0
H54A C54 H54B 108.4
C53 C55 C56 119.9(10)
C53 C55 C60 119.5(10)
C56 C55 C60 120.0
C57 C56 C55 120.0
C57 C56 H56A 120.0
C55 C56 H56A 120.0
C56 C57 C58 120.0
C56 C57 H57A 120.0
C58 C57 H57A 120.0
C59 C58 C57 120.0
C59 C58 H58A 120.0
C57 C58 H58A 120.0
C60 C59 C58 120.0
C60 C59 H59A 120.0
C58 C59 H59A 120.0
C59 C60 C55 120.0
C59 C60 C54 116.6(8)
C55 C60 C54 123.1(7)
C56' C55' C60' 120.0
C56' C55' C53 118.4(5)
C60' C55' C53 121.3(5)
C57' C56' C55' 120.0
C57' C56' H56B 120.0
C55' C56' H56B 120.0
C56' C57' C58' 120.0
C56' C57' H57B 120.0
C58' C57' H57B 120.0
C59' C58' C57' 120.0
C59' C58' H58B 120.0
C57' C58' H58B 120.0
C58' C59' C60' 120.0
C58' C59' H59B 120.0
C60' C59' H59B 120.0
C59' C60' C55' 120.0
C59' C60' C54 120.3(6)
C55' C60' C54 119.7(6)
C61 O5 H5 111.1
O5 C61 H61A 109.5
O5 C61 H61B 109.5
H61A C61 H61B 109.5
O5 C61 H61C 109.5
H61A C61 H61C 109.5
H61B C61 H61C 109.5

loop_
_geom_bond_atom_site_label_1
_geom_bond_atom_site_label_2
_geom_bond_distance
O1 C9 1.213(3)
O2 C10 1.227(3)
O3 C39 1.211(3)
O4 C40 1.219(4)
N1 C9 1.382(4)
N1 C11 1.449(4)
N1 C7 1.465(4)
N2 C10 1.353(4)
N2 C11 1.449(4)
N2 C8 1.458(4)
N3 C9 1.360(4)
N3 C17 1.440(4)
N3 C24 1.461(4)
N4 C10 1.369(4)
N4 C17 1.456(4)
N4 C23 1.470(4)
N5 C12 1.375(4)
N5 C16 1.390(5)
N6 C22 1.340(4)
N6 C18 1.345(4)
N7 C39 1.381(3)
N7 C41 1.451(3)
N7 C37 1.461(3)
N8 C40 1.352(4)
N8 C41 1.444(3)
N8 C38 1.456(3)
N9 C39 1.358(4)
N9 C54 1.446(4)
N9 C47 1.446(3)
N10 C40 1.388(4)
N10 C47 1.439(4)
N10 C53 1.462(4)
N11 C42 1.326(3)
N11 C46 1.346(4)
N12 C48 1.335(4)
N12 C52 1.337(5)
C1 C6 1.390(5)
C1 C2 1.391(4)
C1 C8 1.519(5)
C2 C3 1.389(5)
C2 H2A 0.9300
C3 C4 1.372(6)
C3 H3A 0.930
C4 C5 1.377(5)
C4 H4A 0.930
C5 C6 1.384(5)
C5 H5A 0.930
C6 C7 1.507(4)
C7 H7A 0.970
C7 H7B 0.970
C8 H8A 0.970
C8 H8B 0.970
C11 C12 1.533(4)
C11 C17 1.587(4)
C12 C13 1.327(4)
C13 C14 1.341(5)
C13 H13A 0.930
C14 C15 1.353(7)
C14 H14A 0.930
C15 C16 1.358(6)
C15 H15A 0.930
C16 H16A 0.930
C17 C18 1.528(4)
C18 C19 1.369(4)
C19 C20 1.398(6)
C19 H19A 0.930
C20 C21 1.382(7)
C20 H20A 0.930
C21 C22 1.338(6)
C21 H21A 0.930
C22 H22A 0.930
C23 C25 1.503(5)
C23 H23A 0.970
C23 H23B 0.970
C24 C30 1.511(4)
C24 H24A 0.970
C24 H24B 0.970
C25 C26 1.393(4)
C25 C30 1.408(4)
C26 C27 1.381(6)
C26 H26A 0.930
C27 C28 1.368(6)
C27 H27A 0.930
C28 C29 1.383(5)
C28 H28A 0.930
C29 C30 1.382(5)
C29 H29A 0.930
C31 C32 1.397(4)
C31 C36 1.402(4)
C31 C38 1.501(4)
C32 C33 1.384(5)
C32 H32A 0.930
C33 C34 1.361(6)
C33 H33A 0.930
C34 C35 1.390(5)
C34 H34A 0.930
C35 C36 1.385(4)
C35 H35A 0.930
C36 C37 1.515(4)
C37 H37A 0.970
C37 H37B 0.970
C38 H38A 0.970
C38 H38B 0.970
C41 C42 1.530(4)
C41 C47 1.581(4)
C42 C43 1.378(4)
C43 C44 1.380(4)
C43 H43A 0.930
C44 C45 1.363(5)
C44 H44A 0.930
C45 C46 1.365(5)
C45 H45A 0.930
C46 H46A 0.930
C47 C48 1.522(4)
C48 C49 1.362(5)
C49 C50 1.402(6)
C49 H49A 0.930
C50 C51 1.343(7)
C50 H50A 0.930
C51 C52 1.365(7)
C51 H51A 0.930
C52 H52A 0.930
C53 C55 1.264(19)
C53 C55' 1.664(15)
C53 H53A 0.970
C53 H53B 0.970
C54 C60' 1.409(10)
C54 C60 1.683(17)
C54 H54A 0.970
C54 H54B 0.970
C55 C56 1.390
C55 C60 1.390
C56 C57 1.390
C56 H56A 0.930
C57 C58 1.390
C57 H57A 0.930
C58 C59 1.390
C58 H58A 0.930
C59 C60 1.390
C59 H59A 0.930
C55' C56' 1.390
C55' C60' 1.390
C56' C57' 1.390
C56' H56B 0.930
C57' C58' 1.390
C57' H57B 0.930
C58' C59' 1.390
C58' H58B 0.930
C59' C60' 1.390
C59' H59B 0.930
O5 C61 1.515(10)
O5 H5 0.820
C61 H61A 0.960
C61 H61B 0.960
C61 H61C 0.960

loop_
_geom_hbond_atom_site_label_D
_geom_hbond_atom_site_label_H
_geom_hbond_atom_site_label_A
_geom_hbond_site_symmetry_A
_geom_hbond_distance_DH
_geom_hbond_distance_HA
_geom_hbond_distance_DA
_geom_hbond_angle_DHA
O5 H5 O2 . 0.82 2.02 2.840(8) 178.1
C2 H2A O5 3_566 0.93 2.35 3.279(9) 173.5
C22 H22A O2 4_565 0.93 2.57 3.462(4) 160.2
C43 H43A O3 3_665 0.93 2.60 3.249(5) 127.7
C46 H46A O1 . 0.93 2.59 3.340(4) 138.4
C51 H51A O2 3_666 0.93 2.52 3.419(4) 164.2

loop_
_geom_torsion_atom_site_label_1
_geom_torsion_atom_site_label_2
_geom_torsion_atom_site_label_3
_geom_torsion_atom_site_label_4
_geom_torsion
C6 C1 C2 C3 1.7(5)
C8 C1 C2 C3 -177.5(3)
C1 C2 C3 C4 -0.7(5)
C2 C3 C4 C5 -0.8(6)
C3 C4 C5 C6 1.4(6)
C4 C5 C6 C1 -0.5(5)
C4 C5 C6 C7 176.1(3)
C2 C1 C6 C5 -1.0(4)
C8 C1 C6 C5 178.1(3)
C2 C1 C6 C7 -177.5(3)
C8 C1 C6 C7 1.6(4)
C9 N1 C7 C6 -72.6(3)
C11 N1 C7 C6 74.7(3)
C5 C6 C7 N1 124.6(3)
C1 C6 C7 N1 -59.0(4)
C10 N2 C8 C1 98.7(3)
C11 N2 C8 C1 -77.8(3)
C6 C1 C8 N2 56.8(4)
C2 C1 C8 N2 -124.1(3)
C17 N3 C9 O1 177.6(3)
C24 N3 C9 O1 3.6(4)
C17 N3 C9 N1 -5.0(3)
C24 N3 C9 N1 -179.0(2)
C11 N1 C9 O1 -169.0(3)
C7 N1 C9 O1 -18.8(4)
C11 N1 C9 N3 13.6(3)
C7 N1 C9 N3 163.8(2)
C11 N2 C10 O2 179.8(3)
C8 N2 C10 O2 3.1(5)
C11 N2 C10 N4 -2.0(3)
C8 N2 C10 N4 -178.7(3)
C17 N4 C10 O2 -170.7(3)
C23 N4 C10 O2 -21.6(4)
C17 N4 C10 N2 11.0(3)
C23 N4 C10 N2 160.1(3)
C9 N1 C11 N2 92.4(3)
C7 N1 C11 N2 -57.4(3)
C9 N1 C11 C12 -139.9(2)
C7 N1 C11 C12 70.3(3)
C9 N1 C11 C17 -15.8(3)
C7 N1 C11 C17 -165.6(2)
C10 N2 C11 N1 -116.0(3)
C8 N2 C11 N1 60.8(3)
C10 N2 C11 C12 115.1(3)
C8 N2 C11 C12 -68.1(3)
C10 N2 C11 C17 -6.7(3)
C8 N2 C11 C17 170.0(3)
C16 N5 C12 C13 -0.2(5)
C16 N5 C12 C11 178.1(3)
N1 C11 C12 C13 -164.8(3)
N2 C11 C12 C13 -36.2(3)
C17 C11 C12 C13 77.6(3)
N1 C11 C12 N5 16.9(4)
N2 C11 C12 N5 145.4(3)
C17 C11 C12 N5 -100.7(3)
N5 C12 C13 C14 0.7(5)
C11 C12 C13 C14 -177.6(3)
C12 C13 C14 C15 -0.6(6)
C13 C14 C15 C16 -0.1(6)
C14 C15 C16 N5 0.6(6)
C12 N5 C16 C15 -0.5(5)
C9 N3 C17 N4 -114.1(3)
C24 N3 C17 N4 60.0(3)
C9 N3 C17 C18 118.1(3)
C24 N3 C17 C18 -67.9(3)
C9 N3 C17 C11 -4.6(3)
C24 N3 C17 C11 169.5(2)
C10 N4 C17 N3 94.1(3)
C23 N4 C17 N3 -54.6(3)
C10 N4 C17 C18 -138.5(2)
C23 N4 C17 C18 72.8(3)
C10 N4 C17 C11 -14.5(3)
C23 N4 C17 C11 -163.2(2)
N1 C11 C17 N3 11.7(2)
N2 C11 C17 N3 -105.1(2)
C12 C11 C17 N3 135.2(2)
N1 C11 C17 N4 129.0(2)
N2 C11 C17 N4 12.1(3)
C12 C11 C17 N4 -107.5(3)
N1 C11 C17 C18 -108.7(3)
N2 C11 C17 C18 134.5(2)
C12 C11 C17 C18 14.9(3)
C22 N6 C18 C19 0.7(5)
C22 N6 C18 C17 -178.2(3)
N3 C17 C18 N6 -40.7(3)
N4 C17 C18 N6 -169.0(2)
C11 C17 C18 N6 73.9(3)
N3 C17 C18 C19 140.3(3)
N4 C17 C18 C19 12.0(4)
C11 C17 C18 C19 -105.1(3)
N6 C18 C19 C20 0.6(5)
C17 C18 C19 C20 179.4(3)
C18 C19 C20 C21 -0.7(5)
C19 C20 C21 C22 -0.4(6)
C20 C21 C22 N6 1.8(6)
C18 N6 C22 C21 -1.9(5)
C10 N4 C23 C25 -72.3(4)
C17 N4 C23 C25 73.8(4)
C9 N3 C24 C30 94.1(3)
C17 N3 C24 C30 -79.5(3)
N4 C23 C25 C26 121.6(3)
N4 C23 C25 C30 -60.8(4)
C30 C25 C26 C27 -0.1(5)
C23 C25 C26 C27 177.6(3)
C25 C26 C27 C28 0.6(5)
C26 C27 C28 C29 -0.3(5)
C27 C28 C29 C30 -0.4(5)
C28 C29 C30 C25 0.9(5)
C28 C29 C30 C24 -179.7(3)
C26 C25 C30 C29 -0.6(4)
C23 C25 C30 C29 -178.2(3)
C26 C25 C30 C24 180.0(3)
C23 C25 C30 C24 2.3(4)
N3 C24 C30 C29 -121.8(3)
N3 C24 C30 C25 57.6(4)
C36 C31 C32 C33 1.7(4)
C38 C31 C32 C33 -177.7(3)
C31 C32 C33 C34 -1.2(5)
C32 C33 C34 C35 -0.1(5)
C33 C34 C35 C36 1.1(5)
C34 C35 C36 C31 -0.6(4)
C34 C35 C36 C37 177.6(3)
C32 C31 C36 C35 -0.7(4)
C38 C31 C36 C35 178.6(3)
C32 C31 C36 C37 -178.9(3)
C38 C31 C36 C37 0.4(4)
C39 N7 C37 C36 -70.8(3)
C41 N7 C37 C36 75.5(3)
C35 C36 C37 N7 122.4(3)
C31 C36 C37 N7 -59.5(3)
C40 N8 C38 C31 97.9(3)
C41 N8 C38 C31 -77.9(3)
C32 C31 C38 N8 -122.8(3)
C36 C31 C38 N8 57.9(4)
C54 N9 C39 O3 0.4(5)
C47 N9 C39 O3 178.4(3)
C54 N9 C39 N7 178.5(3)
C47 N9 C39 N7 -3.5(3)
C41 N7 C39 O3 -168.4(3)
C37 N7 C39 O3 -19.4(4)
C41 N7 C39 N9 13.5(3)
C37 N7 C39 N9 162.5(2)
C41 N8 C40 O4 178.8(3)
C38 N8 C40 O4 2.7(5)
C41 N8 C40 N10 -3.5(3)
C38 N8 C40 N10 -179.5(2)
C47 N10 C40 O4 -168.9(3)
C53 N10 C40 O4 -20.3(5)
C47 N10 C40 N8 13.3(3)
C53 N10 C40 N8 161.9(3)
C40 N8 C41 N7 -115.9(3)
C38 N8 C41 N7 60.2(3)
C40 N8 C41 C42 116.0(3)
C38 N8 C41 C42 -67.9(3)
C40 N8 C41 C47 -6.4(3)
C38 N8 C41 C47 169.7(2)
C39 N7 C41 N8 91.7(3)
C37 N7 C41 N8 -57.5(3)
C39 N7 C41 C42 -139.6(2)
C37 N7 C41 C42 71.2(3)
C39 N7 C41 C47 -16.9(3)
C37 N7 C41 C47 -166.1(2)
C46 N11 C42 C43 1.4(4)
C46 N11 C42 C41 -175.3(2)
N8 C41 C42 N11 -29.2(3)
N7 C41 C42 N11 -158.1(2)
C47 C41 C42 N11 85.8(3)
N8 C41 C42 C43 154.1(3)
N7 C41 C42 C43 25.2(3)
C47 C41 C42 C43 -90.9(3)
N11 C42 C43 C44 -2.1(5)
C41 C42 C43 C44 174.4(3)
C42 C43 C44 C45 0.9(5)
C43 C44 C45 C46 0.8(5)
C42 N11 C46 C45 0.4(4)
C44 C45 C46 N11 -1.5(5)
C40 N10 C47 N9 91.8(3)
C53 N10 C47 N9 -56.8(4)
C40 N10 C47 C48 -141.1(2)
C53 N10 C47 C48 70.2(4)
C40 N10 C47 C41 -16.5(3)
C53 N10 C47 C41 -165.1(3)
C39 N9 C47 N10 -115.9(3)
C54 N9 C47 N10 62.2(3)
C39 N9 C47 C48 116.7(3)
C54 N9 C47 C48 -65.2(3)
C39 N9 C47 C41 -6.6(3)
C54 N9 C47 C41 171.4(3)
N8 C41 C47 N10 13.1(2)
N7 C41 C47 N10 130.5(2)
C42 C41 C47 N10 -108.4(2)
N8 C41 C47 N9 -103.9(2)
N7 C41 C47 N9 13.5(2)
C42 C41 C47 N9 134.6(2)
N8 C41 C47 C48 135.5(2)
N7 C41 C47 C48 -107.2(3)
C42 C41 C47 C48 13.9(3)
C52 N12 C48 C49 -0.8(5)
C52 N12 C48 C47 -178.2(3)
N10 C47 C48 N12 -157.8(2)
N9 C47 C48 N12 -29.9(3)
C41 C47 C48 N12 85.0(3)
N10 C47 C48 C49 24.7(4)
N9 C47 C48 C49 152.6(3)
C41 C47 C48 C49 -92.5(3)
N12 C48 C49 C50 1.3(5)
C47 C48 C49 C50 178.6(3)
C48 C49 C50 C51 -0.6(6)
C49 C50 C51 C52 -0.5(6)
C48 N12 C52 C51 -0.4(6)
C50 C51 C52 N12 1.0(7)
C40 N10 C53 C55 -68.9(10)
C47 N10 C53 C55 77.0(10)
C40 N10 C53 C55' -73.7(5)
C47 N10 C53 C55' 72.2(5)
C39 N9 C54 C60' 93.1(7)
C47 N9 C54 C60' -84.8(7)
C39 N9 C54 C60 105.9(7)
C47 N9 C54 C60 -71.9(7)
N10 C53 C55 C56 122.1(8)
C55' C53 C55 C56 140(4)
N10 C53 C55 C60 -49.0(14)
C55' C53 C55 C60 -31(4)
C53 C55 C56 C57 -171.1(15)
C60 C55 C56 C57 0.0
C55 C56 C57 C58 0.0
C56 C57 C58 C59 0.0
C57 C58 C59 C60 0.0
C58 C59 C60 C55 0.0
C58 C59 C60 C54 -174.7(14)
C53 C55 C60 C59 171.1(15)
C56 C55 C60 C59 0.0
C53 C55 C60 C54 -14.6(18)
C56 C55 C60 C54 174.3(15)
C60' C54 C60 C59 -2(4)
N9 C54 C60 C59 -123.3(8)
C60' C54 C60 C55 -177(5)
N9 C54 C60 C55 62.2(11)
C55 C53 C55' C56' -42(4)
N10 C53 C55' C56' 122.1(5)
C55 C53 C55' C60' 132(4)
N10 C53 C55' C60' -63.4(6)
C60' C55' C56' C57' 0.0
C53 C55' C56' C57' 174.6(7)
C55' C56' C57' C58' 0.0
C56' C57' C58' C59' 0.0
C57' C58' C59' C60' 0.0
C58' C59' C60' C55' 0.0
C58' C59' C60' C54 178.6(8)
C56' C55' C60' C59' 0.0
C53 C55' C60' C59' -174.4(7)
C56' C55' C60' C54 -178.6(8)
C53 C55' C60' C54 6.9(8)
N9 C54 C60' C59' -121.8(5)
C60 C54 C60' C59' 174(5)
N9 C54 C60' C55' 56.8(7)
C60 C54 C60' C55' -7(4)
